data_1529708
loop_
_publ_author_name
'Burrow, J.H.'
'Maule, C.H.'
'Strange, P.'
'Wilson, J.A.'
'Tothill, J.N.'

_publ_section_title
;
 The electronic conditions in the 5d layer-metal La I2, making comparison
 with the iso-electronic tantalum dichalcogenides, with the other RE
 di-iodides, and with the RE monochalcogenides
;
_journal_name_full 'Journal of Physics C'
_journal_page_first 4115
_journal_page_last 4133
_journal_volume 20
_journal_year 1987
_chemical_formula_sum 'I2 La'
_chemical_name_systematic 'La I2'
_space_group_IT_number 139
_symmetry_space_group_name_Hall '-I 4 2'
_symmetry_space_group_name_H-M 'I 4/m m m'
_cell_angle_alpha 90
_cell_angle_beta 90
_cell_angle_gamma 90
_cell_formula_units_Z 2
_cell_length_a 3.922
_cell_length_b 3.922
_cell_length_c 13.97
_cell_volume 214.888
_citation_journal_id_ASTM JPSOAW
_cod_data_source_file Burrow_JPSOAW_1987_1534.cif
_cod_data_source_block I2La1
_cod_original_cell_volume 214.8877
_cod_original_formula_sum 'I2 La1'
_cod_database_code 1529708

loop_
_symmetry_equiv_pos_as_xyz
x,y,z
-y,x,z
-x,-y,z
y,-x,z
x,-y,-z
y,x,-z
-x,y,-z
-y,-x,-z
-x,-y,-z
y,-x,-z
x,y,-z
-y,x,-z
-x,y,z
-y,-x,z
x,-y,z
y,x,z
x+1/2,y+1/2,z+1/2
-y+1/2,x+1/2,z+1/2
-x+1/2,-y+1/2,z+1/2
y+1/2,-x+1/2,z+1/2
x+1/2,-y+1/2,-z+1/2
y+1/2,x+1/2,-z+1/2
-x+1/2,y+1/2,-z+1/2
-y+1/2,-x+1/2,-z+1/2
-x+1/2,-y+1/2,-z+1/2
y+1/2,-x+1/2,-z+1/2
x+1/2,y+1/2,-z+1/2
-y+1/2,x+1/2,-z+1/2
-x+1/2,y+1/2,z+1/2
-y+1/2,-x+1/2,z+1/2
x+1/2,-y+1/2,z+1/2
y+1/2,x+1/2,z+1/2

loop_
_atom_site_label
_atom_site_type_symbol
_atom_site_fract_x
_atom_site_fract_y
_atom_site_fract_z
_atom_site_occupancy
_atom_site_U_iso_or_equiv
La1 La+2 0 0 0 1 0.0
I1 I-1 0 0 0.365 1 0.0
